data_1570260
loop_
_publ_author_name
'Zheng, Cheng-Yu'
'Zhao, Jin-Xin'
'Yuan, Chang-Hao'
'Peng, Xia'
'Geng, Meiyu'
'Ai, Jing'
'Fan, Yao-Yue'
'Yue, Jian-Min'

_publ_section_title
;
 Unprecedented sesterterpenoids, orientanoids A-C: discovery, bioinspired
 total synthesis and antitumor immunity.
;
_journal_issue 46
_journal_name_full 'Chemical science'
_journal_page_first 13410
_journal_page_last 13418
_journal_paper_doi 10.1039/d3sc04238c
_journal_volume 14
_journal_year 2023
_chemical_absolute_configuration rmad
_chemical_formula_moiety 'C15 H20 O4'
_chemical_formula_sum 'C15 H20 O4'
_chemical_formula_weight 264.31
_space_group_crystal_system tetragonal
_space_group_IT_number 78
_space_group_name_Hall 'P 4cw'
_space_group_name_H-M_alt 'P 43'
_atom_sites_solution_hydrogens mixed
_atom_sites_solution_primary dual
_audit_creation_date 2020-07-22
_audit_creation_method
;
Olex2 1.2
(compiled 2018.05.29 svn.r3508 for OlexSys, GUI svn.r5506)
;
_audit_update_record
;
2020-08-07 deposited with the CCDC.	2023-11-06 downloaded from the CCDC.
;
_cell_angle_alpha 90
_cell_angle_beta 90
_cell_angle_gamma 90
_cell_formula_units_Z 4
_cell_length_a 13.0969(2)
_cell_length_b 13.0969(2)
_cell_length_c 8.2344(2)
_cell_measurement_reflns_used 9862
_cell_measurement_temperature 150
_cell_measurement_theta_max 72.289
_cell_measurement_theta_min 4.775
_cell_volume 1412.44(5)
_computing_cell_refinement 'SAINT V8.40A (?, 2016)'
_computing_data_reduction 'SAINT V8.40A (?, 2016)'
_computing_molecular_graphics 'Olex2 (Dolomanov et al., 2009)'
_computing_publication_material 'Olex2 (Dolomanov et al., 2009)'
_computing_structure_refinement 'ShelXL (Sheldrick, 2015)'
_computing_structure_solution 'ShelXT (Sheldrick, 2015)'
_diffrn_ambient_temperature 150.0
_diffrn_measured_fraction_theta_full 0.990
_diffrn_measured_fraction_theta_max 0.988
_diffrn_measurement_device_type 'D8 VENTURE'
_diffrn_measurement_method '\f and \w scans'
_diffrn_radiation_type CuK\a
_diffrn_radiation_wavelength 1.54178
_diffrn_reflns_av_R_equivalents 0.0372
_diffrn_reflns_av_unetI/netI 0.0223
_diffrn_reflns_Laue_measured_fraction_full 0.990
_diffrn_reflns_Laue_measured_fraction_max 0.988
_diffrn_reflns_limit_h_max 16
_diffrn_reflns_limit_h_min -16
_diffrn_reflns_limit_k_max 16
_diffrn_reflns_limit_k_min -16
_diffrn_reflns_limit_l_max 10
_diffrn_reflns_limit_l_min -9
_diffrn_reflns_number 17538
_diffrn_reflns_point_group_measured_fraction_full 0.980
_diffrn_reflns_point_group_measured_fraction_max 0.973
_diffrn_reflns_theta_full 67.679
_diffrn_reflns_theta_max 72.281
_diffrn_reflns_theta_min 3.374
_diffrn_standards_number 0
_exptl_absorpt_coefficient_mu 0.730
_exptl_absorpt_correction_T_max 0.7536
_exptl_absorpt_correction_T_min 0.5619
_exptl_absorpt_correction_type multi-scan
_exptl_absorpt_process_details
'SADABS-2016/2 (Bruker,2016/2) was used for absorption correction. wR2(int) was 0.1332 before and 0.0626 after correction. The Ratio of minimum to maximum transmission is 0.7456. The \l/2 correction factor is Not present.'
_exptl_crystal_colour colourless
_exptl_crystal_colour_primary colourless
_exptl_crystal_density_diffrn 1.243
_exptl_crystal_description block
_exptl_crystal_F_000 568
_exptl_crystal_size_max 0.15
_exptl_crystal_size_mid 0.12
_exptl_crystal_size_min 0.08
_refine_diff_density_max 0.157
_refine_diff_density_min -0.128
_refine_diff_density_rms 0.027
_refine_ls_abs_structure_details
;
 Flack x determined using 1217 quotients [(I+)-(I-)]/[(I+)+(I-)]
 (Parsons, Flack and Wagner, Acta Cryst. B69 (2013) 249-259).
;
_refine_ls_abs_structure_Flack 0.03(4)
_refine_ls_extinction_method none
_refine_ls_goodness_of_fit_ref 1.070
_refine_ls_hydrogen_treatment mixed
_refine_ls_matrix_type full
_refine_ls_number_parameters 179
_refine_ls_number_reflns 2714
_refine_ls_number_restraints 1
_refine_ls_restrained_S_all 1.069
_refine_ls_R_factor_all 0.0274
_refine_ls_R_factor_gt 0.0273
_refine_ls_shift/su_max 0.000
_refine_ls_shift/su_mean 0.000
_refine_ls_structure_factor_coef Fsqd
_refine_ls_weighting_details 'w=1/[\s^2^(Fo^2^)+(0.0406P)^2^+0.1790P] where P=(Fo^2^+2Fc^2^)/3'
_refine_ls_weighting_scheme calc
_refine_ls_wR_factor_gt 0.0716
_refine_ls_wR_factor_ref 0.0716
_reflns_Friedel_coverage 0.834
_reflns_Friedel_fraction_full 0.969
_reflns_Friedel_fraction_max 0.956
_reflns_number_gt 2698
_reflns_number_total 2714
_reflns_threshold_expression 'I > 2\s(I)'
_cod_data_source_file d3sc04238c2.cif
_cod_data_source_block cu_22020436_0m
_cod_depositor_comments 'Adding full bibliography for 1570253--1570262.cif.'
_cod_original_cell_volume 1412.44(6)
_cod_database_code 1570260
_shelx_shelxl_version_number 2018/3
_shelx_space_group_comment
;
The symmetry employed for this shelxl refinement is uniquely defined
by the following loop, which should always be used as a source of
symmetry information in preference to the above space-group names.
They are only intended as comments.
;
_shelx_estimated_absorpt_t_max 0.944
_shelx_estimated_absorpt_t_min 0.898
_olex2_refinement_description
;
1. Fixed Uiso
 At 1.2 times of:
  All C(H) groups, All C(H,H) groups
 At 1.5 times of:
  All C(H,H,H) groups
2.a Ternary CH refined with riding coordinates:
 C8(H8), C1(H1A), C11(H11), C3(H3)
2.b Secondary CH2 refined with riding coordinates:
 C6(H6A,H6B), C9(H9A,H9B), C2(H2A,H2B)
2.c Idealised Me refined as rotating group:
 C13(H13A,H13B,H13C), C15(H15A,H15B,H15C), C14(H14A,H14B,H14C)
;
_olex2_submission_special_instructions 'No special instructions were received'

loop_
_space_group_symop_operation_xyz
'x, y, z'
'-x, -y, z+1/2'
'-y, x, z+3/4'
'y, -x, z+1/4'

loop_
_atom_site_label
_atom_site_type_symbol
_atom_site_fract_x
_atom_site_fract_y
_atom_site_fract_z
_atom_site_U_iso_or_equiv
_atom_site_adp_type
_atom_site_occupancy
_atom_site_site_symmetry_order
_atom_site_calc_flag
_atom_site_refinement_flags_posn
_atom_site_refinement_flags_adp
_atom_site_refinement_flags_occupancy
_atom_site_disorder_assembly
_atom_site_disorder_group
O2 O 0.52731(8) 0.15605(8) 0.50762(14) 0.0239(3) Uani 1 1 d . . . . .
O3 O 0.48983(9) 0.36846(9) 0.41229(15) 0.0294(3) Uani 1 1 d . . . . .
O1 O 0.93110(10) 0.06157(10) 0.65761(17) 0.0355(3) Uani 1 1 d . . . . .
O4 O 0.34817(11) 0.34178(12) 0.2685(2) 0.0429(4) Uani 1 1 d . . . . .
C7 C 0.57167(12) 0.20967(12) 0.37240(19) 0.0216(3) Uani 1 1 d . . . . .
C6 C 0.67124(12) 0.15784(12) 0.3217(2) 0.0235(3) Uani 1 1 d . . . . .
H6A H 0.657138 0.088268 0.280353 0.028 Uiso 1 1 calc R . . . .
H6B H 0.704723 0.197520 0.234274 0.028 Uiso 1 1 calc R . . . .
C8 C 0.58699(12) 0.31729(12) 0.4420(2) 0.0243(3) Uani 1 1 d . . . . .
H8 H 0.645529 0.353696 0.389719 0.029 Uiso 1 1 calc R . . . .
C5 C 0.73959(12) 0.15248(12) 0.46801(19) 0.0231(3) Uani 1 1 d . . . . .
C12 C 0.43308(14) 0.31562(14) 0.3044(2) 0.0296(4) Uani 1 1 d . . . . .
C1 C 0.69061(12) 0.12599(12) 0.6283(2) 0.0242(3) Uani 1 1 d . . . . .
H1A H 0.675675 0.051118 0.630007 0.029 Uiso 1 1 calc R . . . .
C9 C 0.60359(13) 0.30130(12) 0.6232(2) 0.0265(3) Uani 1 1 d . . . . .
H9A H 0.552860 0.340120 0.687530 0.032 Uiso 1 1 calc R . . . .
H9B H 0.673067 0.322914 0.655852 0.032 Uiso 1 1 calc R . . . .
C11 C 0.49166(12) 0.22443(13) 0.2415(2) 0.0248(3) Uani 1 1 d . . . . .
H11 H 0.527682 0.245871 0.139980 0.030 Uiso 1 1 calc R . . . .
C10 C 0.58939(12) 0.18485(12) 0.6470(2) 0.0244(3) Uani 1 1 d . . . . .
C4 C 0.83905(12) 0.17281(12) 0.4815(2) 0.0270(4) Uani 1 1 d . . . . .
C2 C 0.77525(14) 0.14872(14) 0.7532(2) 0.0311(4) Uani 1 1 d . . . . .
H2A H 0.761658 0.213901 0.810127 0.037 Uiso 1 1 calc R . . . .
H2B H 0.779727 0.093305 0.834672 0.037 Uiso 1 1 calc R . . . .
C3 C 0.87446(13) 0.15560(13) 0.6539(2) 0.0296(4) Uani 1 1 d . . . . .
H3 H 0.917610 0.213838 0.692113 0.036 Uiso 1 1 calc R . . . .
C13 C 0.42499(14) 0.13348(15) 0.2000(2) 0.0329(4) Uani 1 1 d . . . . .
H13A H 0.467084 0.079596 0.151679 0.049 Uiso 1 1 calc GR . . . .
H13B H 0.372218 0.154394 0.122495 0.049 Uiso 1 1 calc GR . . . .
H13C H 0.392577 0.107648 0.299114 0.049 Uiso 1 1 calc GR . . . .
C15 C 0.53151(14) 0.15642(14) 0.7994(2) 0.0328(4) Uani 1 1 d . . . . .
H15A H 0.464613 0.189928 0.798764 0.049 Uiso 1 1 calc GR . . . .
H15B H 0.570215 0.178691 0.894892 0.049 Uiso 1 1 calc GR . . . .
H15C H 0.522225 0.082207 0.803267 0.049 Uiso 1 1 calc GR . . . .
C14 C 0.91288(15) 0.20176(16) 0.3509(3) 0.0392(4) Uani 1 1 d . . . . .
H14A H 0.879575 0.195672 0.244728 0.059 Uiso 1 1 calc GR . . . .
H14B H 0.972160 0.156171 0.354904 0.059 Uiso 1 1 calc GR . . . .
H14C H 0.935272 0.272400 0.367327 0.059 Uiso 1 1 calc GR . . . .
H1 H 0.970(2) 0.0609(19) 0.744(4) 0.049(7) Uiso 1 1 d . . . . .

loop_
_atom_site_aniso_label
_atom_site_aniso_U_11
_atom_site_aniso_U_22
_atom_site_aniso_U_33
_atom_site_aniso_U_23
_atom_site_aniso_U_13
_atom_site_aniso_U_12
O2 0.0249(5) 0.0259(5) 0.0210(6) -0.0016(4) 0.0035(4) -0.0039(4)
O3 0.0343(6) 0.0269(6) 0.0270(7) -0.0016(5) 0.0010(5) 0.0077(5)
O1 0.0381(7) 0.0369(7) 0.0316(7) -0.0105(5) -0.0135(6) 0.0113(5)
O4 0.0353(7) 0.0568(9) 0.0367(8) -0.0053(7) -0.0042(6) 0.0198(6)
C7 0.0235(7) 0.0225(7) 0.0188(8) -0.0019(6) 0.0025(6) -0.0013(5)
C6 0.0242(7) 0.0268(7) 0.0195(8) -0.0027(6) 0.0012(6) 0.0015(6)
C8 0.0257(8) 0.0220(7) 0.0254(8) -0.0012(6) 0.0021(6) 0.0012(6)
C5 0.0252(8) 0.0224(7) 0.0216(9) -0.0021(6) 0.0011(6) 0.0014(6)
C12 0.0329(9) 0.0343(8) 0.0216(9) 0.0017(7) 0.0031(7) 0.0061(7)
C1 0.0287(8) 0.0224(7) 0.0215(8) -0.0006(6) 0.0008(6) 0.0005(6)
C9 0.0314(8) 0.0233(7) 0.0249(9) -0.0047(6) 0.0003(7) 0.0012(6)
C11 0.0238(7) 0.0297(8) 0.0211(8) -0.0014(6) 0.0015(6) 0.0017(6)
C10 0.0294(8) 0.0243(7) 0.0196(8) -0.0031(6) 0.0013(6) -0.0009(6)
C4 0.0260(8) 0.0262(8) 0.0286(9) -0.0013(6) -0.0013(7) -0.0003(6)
C2 0.0367(9) 0.0328(9) 0.0236(9) -0.0030(7) -0.0048(7) 0.0041(7)
C3 0.0300(8) 0.0270(8) 0.0318(10) -0.0061(7) -0.0063(7) 0.0006(6)
C13 0.0285(8) 0.0378(9) 0.0323(10) -0.0036(7) -0.0044(7) -0.0053(7)
C15 0.0392(9) 0.0346(9) 0.0246(10) -0.0009(7) 0.0073(7) -0.0006(7)
C14 0.0281(9) 0.0490(11) 0.0404(12) 0.0055(9) 0.0017(8) -0.0053(8)

loop_
_atom_type_symbol
_atom_type_description
_atom_type_scat_dispersion_real
_atom_type_scat_dispersion_imag
_atom_type_scat_source
C C 0.0181 0.0091 'International Tables Vol C Tables 4.2.6.8 and 6.1.1.4'
H H 0.0000 0.0000 'International Tables Vol C Tables 4.2.6.8 and 6.1.1.4'
O O 0.0492 0.0322 'International Tables Vol C Tables 4.2.6.8 and 6.1.1.4'

loop_
_geom_angle_atom_site_label_1
_geom_angle_atom_site_label_2
_geom_angle_atom_site_label_3
_geom_angle
_geom_angle_site_symmetry_1
_geom_angle_site_symmetry_3
_geom_angle_publ_flag
C7 O2 C10 104.94(11) . . ?
C12 O3 C8 110.80(12) . . ?
O2 C7 C6 109.83(13) . . ?
O2 C7 C8 102.26(12) . . ?
O2 C7 C11 109.48(13) . . ?
C6 C7 C8 113.47(13) . . ?
C11 C7 C6 116.87(14) . . ?
C11 C7 C8 103.81(13) . . ?
C5 C6 C7 108.04(13) . . ?
O3 C8 C7 104.20(13) . . ?
O3 C8 C9 110.59(13) . . ?
C9 C8 C7 104.96(13) . . ?
C6 C5 C1 117.35(13) . . ?
C4 C5 C6 129.73(16) . . ?
C4 C5 C1 112.83(15) . . ?
O3 C12 C11 110.58(14) . . ?
O4 C12 O3 121.72(17) . . ?
O4 C12 C11 127.70(18) . . ?
C5 C1 C10 109.75(13) . . ?
C5 C1 C2 103.52(13) . . ?
C2 C1 C10 117.11(14) . . ?
C8 C9 C10 103.99(13) . . ?
C7 C11 C13 117.27(14) . . ?
C12 C11 C7 102.00(14) . . ?
C12 C11 C13 113.94(14) . . ?
O2 C10 C1 105.80(12) . . ?
O2 C10 C9 102.88(13) . . ?
O2 C10 C15 108.07(13) . . ?
C1 C10 C9 112.13(13) . . ?
C15 C10 C1 112.98(14) . . ?
C15 C10 C9 114.03(14) . . ?
C5 C4 C3 110.39(15) . . ?
C5 C4 C14 128.44(17) . . ?
C14 C4 C3 121.04(15) . . ?
C3 C2 C1 105.33(14) . . ?
O1 C3 C4 107.81(14) . . ?
O1 C3 C2 112.00(15) . . ?
C4 C3 C2 104.42(14) . . ?

loop_
_geom_bond_atom_site_label_1
_geom_bond_atom_site_label_2
_geom_bond_distance
_geom_bond_site_symmetry_2
_geom_bond_publ_flag
O2 C7 1.4389(19) . ?
O2 C10 1.4559(19) . ?
O3 C8 1.459(2) . ?
O3 C12 1.349(2) . ?
O1 C3 1.438(2) . ?
O4 C12 1.201(2) . ?
C7 C6 1.528(2) . ?
C7 C8 1.535(2) . ?
C7 C11 1.516(2) . ?
C6 C5 1.503(2) . ?
C8 C9 1.523(2) . ?
C5 C1 1.508(2) . ?
C5 C4 1.334(2) . ?
C12 C11 1.511(2) . ?
C1 C10 1.541(2) . ?
C1 C2 1.541(2) . ?
C9 C10 1.549(2) . ?
C11 C13 1.516(2) . ?
C10 C15 1.513(2) . ?
C4 C3 1.510(3) . ?
C4 C14 1.495(3) . ?
C2 C3 1.538(3) . ?
